data_4112023
loop_
_publ_author_name
'Jie-Peng Zhang'
'Yan-Yong Lin'
'Wei-Xiong Zhang'
'Xiao-Ming Chen'

_publ_section_title
;
 Temperature- or Guest-Induced Drastic Single-Crystal-to-Single-Crystal
 Transformations of a Nanoporous Coordination Polymer
;
_journal_name_full 'Journal of the American Chemical Society'
_journal_page_first 14162
_journal_page_last 14163
_journal_paper_doi 10.1021/ja054913a
_journal_volume 127
_journal_year 2005
_chemical_formula_sum 'C8 H25 Ag6 Cl N16 O7'
_chemical_formula_weight 1140.11
_chemical_name_systematic
; 
 ? 
;
_space_group_IT_number 141
_symmetry_cell_setting tetragonal
_symmetry_space_group_name_Hall '-I 4bd 2'
_symmetry_space_group_name_H-M 'I 41/a m d :2'
_atom_sites_solution_hydrogens geom
_atom_sites_solution_primary direct
_atom_sites_solution_secondary difmap
_audit_creation_method SHELXL-97
_cell_angle_alpha 90.00
_cell_angle_beta 90.00
_cell_angle_gamma 90.00
_cell_formula_units_Z 4
_cell_length_a 29.601(3)
_cell_length_b 29.601(3)
_cell_length_c 3.4496(3)
_cell_measurement_temperature 293(2)
_cell_volume 3022.6(5)
_computing_cell_refinement SAINT
_computing_data_collection SMART
_computing_data_reduction SAINT
_computing_structure_refinement 'SHELXL-97 (Sheldrick, 1997)'
_computing_structure_solution 'SHELXS-97 (Sheldrick, 1990)'
_diffrn_ambient_temperature 293(2)
_diffrn_measured_fraction_theta_full 0.981
_diffrn_measured_fraction_theta_max 0.981
_diffrn_measurement_device_type CCD
_diffrn_measurement_method '/w scan'
_diffrn_radiation_monochromator graphite
_diffrn_radiation_source 'fine-focus sealed tube'
_diffrn_radiation_type MoK\a
_diffrn_radiation_wavelength 0.71073
_diffrn_reflns_av_R_equivalents 0.0237
_diffrn_reflns_av_sigmaI/netI 0.0165
_diffrn_reflns_limit_h_max 34
_diffrn_reflns_limit_h_min -38
_diffrn_reflns_limit_k_max 38
_diffrn_reflns_limit_k_min -36
_diffrn_reflns_limit_l_max 2
_diffrn_reflns_limit_l_min -4
_diffrn_reflns_number 6317
_diffrn_reflns_theta_full 27.99
_diffrn_reflns_theta_max 27.99
_diffrn_reflns_theta_min 1.95
_exptl_absorpt_coefficient_mu 3.955
_exptl_absorpt_correction_T_max 0.8268
_exptl_absorpt_correction_T_min 0.6931
_exptl_absorpt_correction_type multi-scan
_exptl_absorpt_process_details SADABS
_exptl_crystal_colour colorless
_exptl_crystal_density_diffrn 2.505
_exptl_crystal_description needle-like
_exptl_crystal_F_000 2160
_exptl_crystal_size_max 0.10
_exptl_crystal_size_mid 0.05
_exptl_crystal_size_min 0.05
_refine_diff_density_max 0.882
_refine_diff_density_min -0.647
_refine_diff_density_rms 0.148
_refine_ls_extinction_method none
_refine_ls_goodness_of_fit_ref 1.006
_refine_ls_hydrogen_treatment constr
_refine_ls_matrix_type full
_refine_ls_number_parameters 60
_refine_ls_number_reflns 948
_refine_ls_number_restraints 0
_refine_ls_restrained_S_all 1.006
_refine_ls_R_factor_all 0.0602
_refine_ls_R_factor_gt 0.0507
_refine_ls_shift/su_max 0.000
_refine_ls_shift/su_mean 0.000
_refine_ls_structure_factor_coef Fsqd
_refine_ls_weighting_details 'calc w=1/[\s^2^(Fo^2^)+(0.0696P)^2^+20.2920P] where P=(Fo^2^+2Fc^2^)/3'
_refine_ls_weighting_scheme calc
_refine_ls_wR_factor_gt 0.1247
_refine_ls_wR_factor_ref 0.1318
_reflns_number_gt 805
_reflns_number_total 948
_reflns_threshold_expression >2sigma(I)
_cod_data_source_file ja054913asi20050722_122331.cif
_cod_data_source_block 1
_cod_original_cell_volume 3022.5(5)
_cod_original_sg_symbol_H-M 'I 41/a m d'
_cod_database_code 4112023

loop_
_symmetry_equiv_pos_as_xyz
'x, y, z'
'-x+1/2, -y, z+1/2'
'-y+1/4, x+3/4, z+1/4'
'y+1/4, -x+1/4, z+3/4'
'-x+1/2, y, -z+1/2'
'x, -y, -z'
'y+1/4, x+3/4, -z+1/4'
'-y+1/4, -x+1/4, -z+3/4'
'x+1/2, y+1/2, z+1/2'
'-x+1, -y+1/2, z+1'
'-y+3/4, x+5/4, z+3/4'
'y+3/4, -x+3/4, z+5/4'
'-x+1, y+1/2, -z+1'
'x+1/2, -y+1/2, -z+1/2'
'y+3/4, x+5/4, -z+3/4'
'-y+3/4, -x+3/4, -z+5/4'
'-x, -y, -z'
'x-1/2, y, -z-1/2'
'y-1/4, -x-3/4, -z-1/4'
'-y-1/4, x-1/4, -z-3/4'
'x-1/2, -y, z-1/2'
'-x, y, z'
'-y-1/4, -x-3/4, z-1/4'
'y-1/4, x-1/4, z-3/4'
'-x+1/2, -y+1/2, -z+1/2'
'x, y+1/2, -z'
'y+1/4, -x-1/4, -z+1/4'
'-y+1/4, x+1/4, -z-1/4'
'x, -y+1/2, z'
'-x+1/2, y+1/2, z+1/2'
'-y+1/4, -x-1/4, z+1/4'
'y+1/4, x+1/4, z-1/4'

loop_
_atom_site_label
_atom_site_type_symbol
_atom_site_fract_x
_atom_site_fract_y
_atom_site_fract_z
_atom_site_U_iso_or_equiv
_atom_site_adp_type
_atom_site_occupancy
_atom_site_symmetry_multiplicity
_atom_site_calc_flag
_atom_site_refinement_flags
Ag1 Ag 0.439613(19) 0.310387(19) 0.1250 0.0693(3) Uani 1 2 d S
Ag2 Ag 0.2500 0.2500 0.7500 0.0937(5) Uani 1 4 d S
Cl1 Cl 0.5000 0.2500 0.6250 0.0868(19) Uani 1 8 d S
C1 C 0.34266(19) 0.2854(2) 0.4527(18) 0.0626(16) Uani 1 1 d .
H1A H 0.3331 0.3162 0.4815 0.075 Uiso 0.50 1 d PR
N1 N 0.3165(2) 0.2500 0.534(2) 0.068(2) Uani 1 2 d S
N2 N 0.38334(14) 0.27323(17) 0.3267(14) 0.0549(11) Uani 1 1 d .
N3 N 0.3306(5) 0.3339(5) 0.491(5) 0.104(5) Uani 0.50 1 d P
H3B H 0.3500 0.3544 0.4323 0.125 Uiso 0.50 1 calc PR
H3C H 0.3042 0.3414 0.5732 0.125 Uiso 0.50 1 calc PR
O1 O 0.2500 0.3526(13) 0.2500 0.190(10) Uiso 0.50 2 d SP
H1 H 0.2595 0.3821 0.1812 0.286 Uiso 0.50 1 d PR
O2 O 0.3274(16) 0.4226(16) 0.1250 0.190(10) Uiso 0.25 2 d SP
H2A H 0.3364 0.4165 0.2887 0.229 Uiso 0.13 1 d PR
O3 O 0.279(4) 0.439(3) -0.03(3) 0.190(10) Uiso 0.13 1 d P
H3W H 0.2500 0.4461 0.2500 0.229 Uiso 0.50 2 d SPR
O4 O 0.289(3) 0.479(3) 0.48(3) 0.190(10) Uiso 0.13 1 d P
H4B H 0.2583 0.4870 0.4711 0.229 Uiso 0.13 1 d PR
H4A H 0.3156 0.4819 0.6565 0.229 Uiso 0.13 1 d PR
O5 O 0.247(4) 0.361(3) 0.57(3) 0.190(10) Uiso 0.13 1 d P
H5A H 0.2356 0.3687 0.7348 0.229 Uiso 0.25 1 d PR
O6 O 0.352(3) 0.425(3) 0.66(4) 0.190(10) Uiso 0.13 1 d P
H6 H 0.3450 0.4296 0.3683 0.229 Uiso 0.25 1 d PR

loop_
_atom_site_aniso_label
_atom_site_aniso_U_11
_atom_site_aniso_U_22
_atom_site_aniso_U_33
_atom_site_aniso_U_23
_atom_site_aniso_U_13
_atom_site_aniso_U_12
Ag1 0.0682(4) 0.0682(4) 0.0715(6) 0.0074(2) 0.0074(2) -0.0152(3)
Ag2 0.0369(5) 0.1869(14) 0.0571(7) 0.000 0.0088(4) 0.000
Cl1 0.0550(14) 0.0550(14) 0.150(6) 0.000 0.000 0.000
C1 0.052(3) 0.090(4) 0.046(3) -0.002(3) 0.003(3) 0.019(3)
N1 0.039(3) 0.119(6) 0.047(4) 0.000 0.005(3) 0.000
N2 0.043(2) 0.074(3) 0.048(3) -0.002(2) 0.005(2) 0.004(2)
N3 0.100(10) 0.104(11) 0.107(13) -0.010(9) 0.009(10) 0.037(9)

loop_
_atom_type_symbol
_atom_type_description
_atom_type_scat_dispersion_real
_atom_type_scat_dispersion_imag
_atom_type_scat_source
C C 0.0033 0.0016 'International Tables Vol C Tables 4.2.6.8 and 6.1.1.4'
H H 0.0000 0.0000 'International Tables Vol C Tables 4.2.6.8 and 6.1.1.4'
N N 0.0061 0.0033 'International Tables Vol C Tables 4.2.6.8 and 6.1.1.4'
O O 0.0106 0.0060 'International Tables Vol C Tables 4.2.6.8 and 6.1.1.4'
Cl Cl 0.1484 0.1585 'International Tables Vol C Tables 4.2.6.8 and 6.1.1.4'
Ag Ag -0.8971 1.1015 'International Tables Vol C Tables 4.2.6.8 and 6.1.1.4'

loop_
_geom_angle_atom_site_label_1
_geom_angle_atom_site_label_2
_geom_angle_atom_site_label_3
_geom_angle
_geom_angle_site_symmetry_1
_geom_angle_site_symmetry_3
N2 Ag1 N2 158.2(3) 16_554 .
N2 Ag1 Cl1 109.99(13) 16_554 .
N2 Ag1 Cl1 88.33(13) . .
N1 Ag2 N1 180.00(13) 25_556 .
N2 C1 N1 112.4(6) . .
N2 C1 N3 120.6(9) . .
N1 C1 N3 126.9(8) . .
C1 N1 C1 103.7(7) . 29
C1 N1 Ag2 128.1(3) . .
C1 N1 Ag2 128.1(3) 29 .
C1 N2 N2 105.7(4) . 29
C1 N2 Ag1 132.8(5) . .
N2 N2 Ag1 121.35(13) 29 .
O5 O1 O5 155(10) . 5
O3 O2 O3 64(7) 16_554 .
O3 O2 O6 113(5) 16_554 1_554
O3 O2 O6 93(5) . 1_554
O3 O2 O6 93(5) 16_554 16
O3 O2 O6 113(5) . 16
O6 O2 O6 150(8) 1_554 16
O4 O3 O2 131(10) 16_554 .
O4 O3 O3 102(10) 16_554 16_554
O2 O3 O3 58(4) . 16_554
O3 O4 O4 110(10) 16_554 6_566
O3 O4 O4 138(9) 16_554 16
O4 O4 O4 107(10) 6_566 16
O1 O5 O5 162(10) . 5_556
O6 O6 O2 82(10) 16 1_556

loop_
_geom_bond_atom_site_label_1
_geom_bond_atom_site_label_2
_geom_bond_distance
_geom_bond_site_symmetry_2
Ag1 N2 2.114(5) 16_554
Ag1 N2 2.114(5) .
Ag1 Cl1 3.0603(7) .
Ag2 N1 2.105(7) 25_556
Ag2 N1 2.105(7) .
C1 N2 1.330(7) .
C1 N1 1.333(8) .
C1 N3 1.484(16) .
N1 C1 1.333(8) 29
N2 N2 1.375(10) 29
O1 O5 1.14(9) .
O1 O5 1.14(9) 5
O2 O3 1.60(11) 16_554
O2 O3 1.60(11) .
O2 O6 1.77(13) 1_554
O2 O6 1.77(13) 16
O3 O4 0.97(12) 16_554
O3 O3 1.7(2) 16_554
O4 O3 0.97(12) 16_554
O4 O4 1.25(17) 6_566
O4 O4 1.27(19) 16
O5 O5 1.24(18) 5_556
O6 O6 1.12(15) 16
O6 O2 1.77(13) 1_556
